data_2209559
loop_
_publ_author_name
'Gu, Xiao-Dan'
'Zhou, Fu-Hui'
'Zhou, Hua'
'Xu, Jing-Wei'
'Deng, Jian-Cheng'

_publ_section_title
;
 6,7,8,9-Tetrahydro-5<i>H</i>-pyrido[2,3-<i>b</i>]azepine-5,8-dione: a
 hydrogen-bonded dimer structure
;
_journal_coeditor_code IS2044
_journal_issue 7
_journal_name_full 'Acta Crystallographica Section E'
_journal_page_first o2918
_journal_page_last o2919
_journal_paper_doi 10.1107/S1600536806021222
_journal_volume 62
_journal_year 2006
_chemical_formula_iupac 'C9 H8 N2 O2'
_chemical_formula_moiety 'C9 H8 N2 O2'
_chemical_formula_sum 'C9 H8 N2 O2'
_chemical_formula_weight 176.17
_chemical_name_systematic
;
6,7,8,9-tetrahydro-5H-pyrido[2,3-b]azepine-5,8-dione
;
_space_group_IT_number 2
_symmetry_cell_setting triclinic
_symmetry_space_group_name_Hall '-P 1'
_symmetry_space_group_name_H-M 'P -1'
_atom_sites_solution_hydrogens geom
_atom_sites_solution_primary direct
_atom_sites_solution_secondary difmap
_cell_angle_alpha 98.155(2)
_cell_angle_beta 98.996(2)
_cell_angle_gamma 91.754(2)
_cell_formula_units_Z 4
_cell_length_a 8.2902(11)
_cell_length_b 8.5284(11)
_cell_length_c 11.1261(15)
_cell_measurement_reflns_used 1029
_cell_measurement_temperature 187(2)
_cell_measurement_theta_max 25.57
_cell_measurement_theta_min 2.42
_cell_volume 767.98(18)
_computing_cell_refinement 'SAINT (Bruker, 2003)'
_computing_data_collection 'SMART (Bruker, 1998)'
_computing_data_reduction SAINT
_computing_molecular_graphics 'SHELXTL (Bruker, 1997)'
_computing_publication_material SHELXTL
_computing_structure_refinement 'SHELXL97 (Sheldrick, 1997)'
_computing_structure_solution 'SHELXS97 (Sheldrick, 1997)'
_diffrn_ambient_temperature 187(2)
_diffrn_measured_fraction_theta_full 0.975
_diffrn_measured_fraction_theta_max 0.975
_diffrn_measurement_device_type 'Bruker SMART CCD area-detector'
_diffrn_measurement_method '\f and \w'
_diffrn_radiation_monochromator graphite
_diffrn_radiation_source 'fine-focus sealed tube'
_diffrn_radiation_type MoK\a
_diffrn_radiation_wavelength 0.71073
_diffrn_reflns_av_R_equivalents 0.0184
_diffrn_reflns_av_sigmaI/netI 0.0436
_diffrn_reflns_limit_h_max 6
_diffrn_reflns_limit_h_min -10
_diffrn_reflns_limit_k_max 10
_diffrn_reflns_limit_k_min -10
_diffrn_reflns_limit_l_max 13
_diffrn_reflns_limit_l_min -13
_diffrn_reflns_number 4341
_diffrn_reflns_theta_full 26.04
_diffrn_reflns_theta_max 26.04
_diffrn_reflns_theta_min 1.87
_diffrn_standards_number 0
_exptl_absorpt_coefficient_mu 0.111
_exptl_absorpt_correction_T_max 0.9892
_exptl_absorpt_correction_T_min 0.9776
_exptl_absorpt_correction_type multi-scan
_exptl_absorpt_process_details '(SADABS; Sheldrick, 1996)'
_exptl_crystal_colour colourless
_exptl_crystal_density_diffrn 1.524
_exptl_crystal_density_method 'not measured'
_exptl_crystal_description needle
_exptl_crystal_F_000 368
_exptl_crystal_size_max 0.20
_exptl_crystal_size_mid 0.13
_exptl_crystal_size_min 0.10
_refine_diff_density_max 0.225
_refine_diff_density_min -0.280
_refine_ls_extinction_method none
_refine_ls_goodness_of_fit_ref 1.024
_refine_ls_hydrogen_treatment constr
_refine_ls_matrix_type full
_refine_ls_number_parameters 235
_refine_ls_number_reflns 2959
_refine_ls_number_restraints 0
_refine_ls_restrained_S_all 1.024
_refine_ls_R_factor_all 0.0794
_refine_ls_R_factor_gt 0.0531
_refine_ls_shift/su_max 0.001
_refine_ls_shift/su_mean 0.000
_refine_ls_structure_factor_coef Fsqd
_refine_ls_weighting_details 'calc w = 1/[\s^2^(Fo^2^)+(0.0819P)^2^+0.0598P] where P=(Fo^2^+2Fc^2^)/3'
_refine_ls_weighting_scheme calc
_refine_ls_wR_factor_gt 0.1313
_refine_ls_wR_factor_ref 0.1487
_reflns_number_gt 2109
_reflns_number_total 2959
_reflns_threshold_expression I>2\s(I)
_cod_data_source_file is2044.cif
_cod_data_source_block I
_cod_depositor_comments
;
The following automatic conversions were performed:
'_symmetry_cell_setting' value 'Triclinic' changed to 'triclinic'
according to '/home/saulius/struct/CIF-dictionaries/cif_core.dic'
dictionary named 'cif_core.dic' version 2.4.1 from 2010-06-29.

Automatic conversion script
Id: cif_fix_enum 1527 2010-12-29 10:47:43Z saulius 

The following automatic conversions were performed:

'_symmetry_cell_setting' value 'Triclinic' changed to 'triclinic'
according to /home/saulius/struct/CIF-dictionaries/cif_core.dic
dictionary named 'cif_core.dic' version 2.4.1 from 2010-06-29.

Automatic conversion script
Id: cif_fix_values 1715 2011-07-08 13:25:40Z adriana 
;
_cod_original_sg_symbol_H-M P-1
_cod_database_code 2209559
_cod_database_fobs_code 2209559

loop_
_symmetry_equiv_pos_as_xyz
'x, y, z'
'-x, -y, -z'

loop_
_atom_site_type_symbol
_atom_site_label
_atom_site_fract_x
_atom_site_fract_y
_atom_site_fract_z
_atom_site_U_iso_or_equiv
_atom_site_adp_type
_atom_site_calc_flag
_atom_site_refinement_flags
_atom_site_occupancy
C C1 0.0980(3) 0.7156(2) 0.49093(18) 0.0260(5) Uani d . 1
C C2 -0.0367(3) 0.6842(3) 0.3966(2) 0.0317(6) Uani d . 1
H H2 -0.0274 0.6129 0.3245 0.038 Uiso calc R 1
C C3 -0.1814(3) 0.7542(3) 0.4059(2) 0.0340(6) Uani d . 1
H H3 -0.2730 0.7317 0.3420 0.041 Uiso calc R 1
C C4 -0.1901(3) 0.8585(3) 0.5113(2) 0.0298(5) Uani d . 1
H H4 -0.2890 0.9103 0.5174 0.036 Uiso calc R 1
C C5 0.0752(3) 0.8193(2) 0.59691(19) 0.0230(5) Uani d . 1
C C6 0.3298(3) 0.8048(3) 0.75413(19) 0.0272(5) Uani d . 1
C C7 0.3941(3) 0.6675(3) 0.6804(2) 0.0327(6) Uani d . 1
H H7A 0.3205 0.5724 0.6756 0.039 Uiso calc R 1
H H7B 0.5033 0.6455 0.7229 0.039 Uiso calc R 1
C C8 0.4078(3) 0.6980(3) 0.5500(2) 0.0331(6) Uani d . 1
H H8A 0.4312 0.8127 0.5506 0.040 Uiso calc R 1
H H8B 0.4996 0.6400 0.5212 0.040 Uiso calc R 1
C C9 0.2536(3) 0.6451(3) 0.4646(2) 0.0297(5) Uani d . 1
C C10 0.0871(3) 0.7065(2) -0.00671(18) 0.0258(5) Uani d . 1
C C11 -0.0358(3) 0.6955(3) -0.1095(2) 0.0292(5) Uani d . 1
H H11 -0.0229 0.6287 -0.1829 0.035 Uiso calc R 1
C C12 -0.1740(3) 0.7783(3) -0.1071(2) 0.0313(6) Uani d . 1
H H12 -0.2550 0.7737 -0.1783 0.038 Uiso calc R 1
C C13 -0.1914(3) 0.8689(3) 0.0026(2) 0.0282(5) Uani d . 1
H H13 -0.2911 0.9196 0.0075 0.034 Uiso calc R 1
C C14 0.0650(3) 0.8151(2) 0.09737(19) 0.0237(5) Uani d . 1
C C15 0.3438(3) 0.8559(3) 0.2314(2) 0.0282(5) Uani d . 1
C C16 0.4291(3) 0.7638(3) 0.1382(2) 0.0337(6) Uani d . 1
H H16A 0.5452 0.7564 0.1740 0.040 Uiso calc R 1
H H16B 0.4259 0.8204 0.0662 0.040 Uiso calc R 1
C C17 0.3501(3) 0.5969(3) 0.0960(2) 0.0353(6) Uani d . 1
H H17A 0.4348 0.5227 0.0758 0.042 Uiso calc R 1
H H17B 0.3004 0.5611 0.1634 0.042 Uiso calc R 1
C C18 0.2212(3) 0.5952(3) -0.0149(2) 0.0298(5) Uani d . 1
N N1 -0.0667(2) 0.8900(2) 0.60475(15) 0.0261(4) Uani d . 1
N N2 -0.0756(2) 0.8892(2) 0.10239(15) 0.0263(4) Uani d . 1
N N3 0.1881(2) 0.8662(2) 0.70452(16) 0.0264(4) Uani d . 1
H H3A 0.1630 0.9528 0.7494 0.032 Uiso calc R 1
N N4 0.1763(2) 0.8604(2) 0.20560(16) 0.0266(4) Uani d . 1
H H4A 0.1308 0.8991 0.2691 0.032 Uiso calc R 1
O O1 0.40000(19) 0.86364(19) 0.85628(14) 0.0351(4) Uani d . 1
O O2 0.2518(2) 0.5448(2) 0.37381(14) 0.0429(5) Uani d . 1
O O3 0.2251(2) 0.50568(19) -0.11026(15) 0.0389(4) Uani d . 1
O O4 0.4163(2) 0.92343(19) 0.33036(14) 0.0388(5) Uani d . 1

loop_
_atom_site_aniso_label
_atom_site_aniso_U_11
_atom_site_aniso_U_22
_atom_site_aniso_U_33
_atom_site_aniso_U_12
_atom_site_aniso_U_13
_atom_site_aniso_U_23
C1 0.0316(13) 0.0250(11) 0.0206(11) -0.0010(10) 0.0038(10) 0.0019(9)
C2 0.0373(15) 0.0314(12) 0.0233(12) 0.0002(11) 0.0017(10) -0.0023(9)
C3 0.0305(14) 0.0378(13) 0.0288(13) -0.0034(11) -0.0052(10) -0.0002(10)
C4 0.0238(13) 0.0346(13) 0.0298(13) -0.0005(10) 0.0009(10) 0.0049(10)
C5 0.0231(12) 0.0241(11) 0.0212(11) -0.0012(9) 0.0018(9) 0.0037(8)
C6 0.0226(13) 0.0354(13) 0.0230(12) 0.0003(10) 0.0026(10) 0.0036(9)
C7 0.0287(14) 0.0339(13) 0.0329(13) 0.0067(10) -0.0029(10) 0.0034(10)
C8 0.0270(13) 0.0357(13) 0.0371(14) 0.0053(11) 0.0115(11) -0.0005(11)
C9 0.0379(15) 0.0300(12) 0.0223(11) 0.0056(10) 0.0086(10) 0.0035(9)
C10 0.0275(13) 0.0268(11) 0.0233(12) -0.0012(10) 0.0060(10) 0.0025(9)
C11 0.0335(14) 0.0294(12) 0.0229(12) -0.0039(10) 0.0046(10) -0.0009(9)
C12 0.0301(14) 0.0352(13) 0.0252(12) -0.0042(11) -0.0024(10) 0.0020(10)
C13 0.0232(12) 0.0303(12) 0.0297(12) -0.0012(10) 0.0008(10) 0.0040(10)
C14 0.0239(12) 0.0252(11) 0.0228(11) -0.0007(9) 0.0050(9) 0.0048(9)
C15 0.0272(13) 0.0318(12) 0.0250(12) 0.0007(10) -0.0001(10) 0.0069(10)
C16 0.0220(13) 0.0531(15) 0.0252(12) 0.0028(11) 0.0018(10) 0.0045(11)
C17 0.0371(15) 0.0418(14) 0.0297(13) 0.0171(11) 0.0116(11) 0.0044(11)
C18 0.0343(14) 0.0302(12) 0.0264(12) 0.0004(10) 0.0109(10) 0.0032(9)
N1 0.0235(11) 0.0308(10) 0.0224(10) 0.0006(8) 0.0019(8) 0.0009(8)
N2 0.0237(11) 0.0298(10) 0.0242(10) 0.0013(8) 0.0030(8) 0.0010(8)
N3 0.0267(11) 0.0288(10) 0.0209(9) 0.0041(8) -0.0004(8) -0.0023(7)
N4 0.0253(11) 0.0337(10) 0.0200(9) 0.0041(8) 0.0040(8) 0.0002(8)
O1 0.0308(10) 0.0470(10) 0.0230(9) 0.0039(8) -0.0043(7) -0.0011(7)
O2 0.0490(12) 0.0495(11) 0.0265(9) 0.0147(9) 0.0043(8) -0.0071(8)
O3 0.0430(11) 0.0399(10) 0.0319(9) 0.0046(8) 0.0105(8) -0.0060(8)
O4 0.0337(10) 0.0483(11) 0.0290(9) 0.0011(8) -0.0022(8) -0.0043(8)

loop_
_atom_type_symbol
_atom_type_description
_atom_type_scat_dispersion_real
_atom_type_scat_dispersion_imag
_atom_type_scat_source
C C 0.0033 0.0016 'International Tables Vol C Tables 4.2.6.8 and 6.1.1.4'
H H 0.0000 0.0000 'International Tables Vol C Tables 4.2.6.8 and 6.1.1.4'
N N 0.0061 0.0033 'International Tables Vol C Tables 4.2.6.8 and 6.1.1.4'
O O 0.0106 0.0060 'International Tables Vol C Tables 4.2.6.8 and 6.1.1.4'

loop_
_geom_angle_atom_site_label_1
_geom_angle_atom_site_label_2
_geom_angle_atom_site_label_3
_geom_angle
C2 C1 C5 116.6(2)
C2 C1 C9 116.21(19)
C5 C1 C9 127.0(2)
C3 C2 C1 121.3(2)
C3 C2 H2 119.3
C1 C2 H2 119.3
C2 C3 C4 117.8(2)
C2 C3 H3 121.1
C4 C3 H3 121.1
N1 C4 C3 123.2(2)
N1 C4 H4 118.4
C3 C4 H4 118.4
N1 C5 N3 110.43(18)
N1 C5 C1 121.8(2)
N3 C5 C1 127.8(2)
O1 C6 N3 119.6(2)
O1 C6 C7 122.0(2)
N3 C6 C7 118.39(19)
C6 C7 C8 112.39(19)
C6 C7 H7A 109.1
C8 C7 H7A 109.1
C6 C7 H7B 109.1
C8 C7 H7B 109.1
H7A C7 H7B 107.9
C9 C8 C7 110.50(18)
C9 C8 H8A 109.5
C7 C8 H8A 109.5
C9 C8 H8B 109.5
C7 C8 H8B 109.5
H8A C8 H8B 108.1
O2 C9 C8 121.3(2)
O2 C9 C1 119.7(2)
C8 C9 C1 118.96(19)
C11 C10 C14 116.4(2)
C11 C10 C18 116.74(19)
C14 C10 C18 126.7(2)
C12 C11 C10 121.7(2)
C12 C11 H11 119.1
C10 C11 H11 119.1
C11 C12 C13 117.4(2)
C11 C12 H12 121.3
C13 C12 H12 121.3
N2 C13 C12 123.6(2)
N2 C13 H13 118.2
C12 C13 H13 118.2
N2 C14 N4 110.75(18)
N2 C14 C10 121.6(2)
N4 C14 C10 127.6(2)
O4 C15 N4 119.2(2)
O4 C15 C16 122.7(2)
N4 C15 C16 118.14(19)
C15 C16 C17 111.66(18)
C15 C16 H16A 109.3
C17 C16 H16A 109.3
C15 C16 H16B 109.3
C17 C16 H16B 109.3
H16A C16 H16B 107.9
C18 C17 C16 110.4(2)
C18 C17 H17A 109.6
C16 C17 H17A 109.6
C18 C17 H17B 109.6
C16 C17 H17B 109.6
H17A C17 H17B 108.1
O3 C18 C10 120.2(2)
O3 C18 C17 121.4(2)
C10 C18 C17 118.33(19)
C4 N1 C5 119.20(19)
C13 N2 C14 118.78(19)
C6 N3 C5 133.03(18)
C6 N3 H3A 113.5
C5 N3 H3A 113.5
C15 N4 C14 131.93(18)
C15 N4 H4A 114.0
C14 N4 H4A 114.0

loop_
_geom_bond_atom_site_label_1
_geom_bond_atom_site_label_2
_geom_bond_distance
C1 C2 1.398(3)
C1 C5 1.411(3)
C1 C9 1.493(3)
C2 C3 1.368(3)
C2 H2 0.9500
C3 C4 1.380(3)
C3 H3 0.9500
C4 N1 1.331(3)
C4 H4 0.9500
C5 N1 1.348(3)
C5 N3 1.400(3)
C6 O1 1.223(2)
C6 N3 1.369(3)
C6 C7 1.493(3)
C7 C8 1.531(3)
C7 H7A 0.9900
C7 H7B 0.9900
C8 C9 1.485(3)
C8 H8A 0.9900
C8 H8B 0.9900
C9 O2 1.226(2)
C10 C11 1.398(3)
C10 C14 1.415(3)
C10 C18 1.489(3)
C11 C12 1.366(3)
C11 H11 0.9500
C12 C13 1.379(3)
C12 H12 0.9500
C13 N2 1.337(3)
C13 H13 0.9500
C14 N2 1.348(3)
C14 N4 1.396(3)
C15 O4 1.223(2)
C15 N4 1.377(3)
C15 C16 1.492(3)
C16 C17 1.527(3)
C16 H16A 0.9900
C16 H16B 0.9900
C17 C18 1.499(3)
C17 H17A 0.9900
C17 H17B 0.9900
C18 O3 1.221(3)
N3 H3A 0.8800
N4 H4A 0.8800

loop_
_geom_hbond_atom_site_label_D
_geom_hbond_atom_site_label_H
_geom_hbond_atom_site_label_A
_geom_hbond_site_symmetry_A
_geom_hbond_distance_DH
_geom_hbond_distance_HA
_geom_hbond_distance_DA
_geom_hbond_angle_DHA
_geom_hbond_publ_flag
N3 H3A N2 2_576 0.88 2.21 3.051(2) 161 y
N4 H4A N1 2_576 0.88 2.25 3.042(2) 150 y

loop_
_cod_related_entry_id
_cod_related_entry_database
_cod_related_entry_code
1 ChemSpider 24735715
